data_1513920
loop_
_publ_author_name
'Li, Qiong'
'Zhang, Shu-Yu'
'He, Gang'
'Ai, Zhaoyan'
'Nack, William A.'
'Chen, Gong'

_publ_section_title
;
 Copper-catalyzed carboxamide-directed ortho amination of anilines with
 alkylamines at room temperature.
;
_journal_issue 6
_journal_name_full 'Organic letters'
_journal_page_first 1764
_journal_page_last 1767
_journal_paper_doi 10.1021/ol500464x
_journal_volume 16
_journal_year 2014
_chemical_formula_moiety 'C16 H16 Br N3 O2'
_chemical_formula_sum 'C16 H16 Br N3 O2'
_chemical_formula_weight 362.22
_chemical_name_systematic
; 
 ? 
;
_space_group_IT_number 15
_symmetry_cell_setting monoclinic
_symmetry_space_group_name_Hall '-C 2yc'
_symmetry_space_group_name_H-M 'C 1 2/c 1'
_atom_sites_solution_hydrogens geom
_atom_sites_solution_primary direct
_atom_sites_solution_secondary difmap
_audit_creation_method SHELXL-97
_cell_angle_alpha 90.00
_cell_angle_beta 101.646(4)
_cell_angle_gamma 90.00
_cell_formula_units_Z 8
_cell_length_a 22.866(6)
_cell_length_b 7.402(2)
_cell_length_c 19.103(5)
_cell_measurement_reflns_used 4454
_cell_measurement_temperature 293(2)
_cell_measurement_theta_max 28.239
_cell_measurement_theta_min 2.538
_cell_volume 3166.7(15)
_computing_cell_refinement 'Bruker SMART'
_computing_data_collection 'Bruker SMART'
_computing_data_reduction 'Bruker SAINT'
_computing_molecular_graphics 'Bruker SHELXTL'
_computing_publication_material 'Bruker SHELXTL'
_computing_structure_refinement 'SHELXL-97 (Sheldrick, 1997)'
_computing_structure_solution 'SHELXS-97 (Sheldrick, 1990)'
_diffrn_ambient_temperature 293(2)
_diffrn_measured_fraction_theta_full 0.987
_diffrn_measured_fraction_theta_max 0.987
_diffrn_measurement_device_type 'CCD area detector'
_diffrn_measurement_method 'phi and omega scans'
_diffrn_radiation_monochromator graphite
_diffrn_radiation_source 'fine-focus sealed tube'
_diffrn_radiation_type MoK\a
_diffrn_radiation_wavelength 0.71073
_diffrn_reflns_av_R_equivalents 0.0271
_diffrn_reflns_av_sigmaI/netI 0.0289
_diffrn_reflns_limit_h_max 30
_diffrn_reflns_limit_h_min -30
_diffrn_reflns_limit_k_max 9
_diffrn_reflns_limit_k_min -9
_diffrn_reflns_limit_l_max 25
_diffrn_reflns_limit_l_min -25
_diffrn_reflns_number 14421
_diffrn_reflns_theta_full 28.40
_diffrn_reflns_theta_max 28.40
_diffrn_reflns_theta_min 1.82
_exptl_absorpt_coefficient_mu 2.607
_exptl_absorpt_correction_T_max 0.6372
_exptl_absorpt_correction_T_min 0.5978
_exptl_absorpt_correction_type multi-scan
_exptl_absorpt_process_details SADABS
_exptl_crystal_colour colorless
_exptl_crystal_density_diffrn 1.520
_exptl_crystal_density_method 'not measured'
_exptl_crystal_description block
_exptl_crystal_F_000 1472
_exptl_crystal_size_max 0.22
_exptl_crystal_size_mid 0.22
_exptl_crystal_size_min 0.19
_refine_diff_density_max 0.399
_refine_diff_density_min -0.407
_refine_diff_density_rms 0.055
_refine_ls_extinction_coef 0.0053(4)
_refine_ls_extinction_expression Fc^*^=kFc[1+0.001xFc^2^\l^3^/sin(2\q)]^-1/4^
_refine_ls_extinction_method SHELXL
_refine_ls_goodness_of_fit_ref 0.945
_refine_ls_hydrogen_treatment mixed
_refine_ls_matrix_type full
_refine_ls_number_parameters 204
_refine_ls_number_reflns 3908
_refine_ls_number_restraints 0
_refine_ls_restrained_S_all 0.945
_refine_ls_R_factor_all 0.0628
_refine_ls_R_factor_gt 0.0371
_refine_ls_shift/su_max 0.012
_refine_ls_shift/su_mean 0.001
_refine_ls_structure_factor_coef Fsqd
_refine_ls_weighting_details 'calc w=1/[\s^2^(Fo^2^)+(0.0798P)^2^+0.0000P] where P=(Fo^2^+2Fc^2^)/3'
_refine_ls_weighting_scheme calc
_refine_ls_wR_factor_gt 0.1107
_refine_ls_wR_factor_ref 0.1226
_reflns_number_gt 2488
_reflns_number_total 3908
_reflns_threshold_expression >2sigma(I)
_cod_data_source_file ol500464x_si_006.cif
_cod_data_source_block suz5s
_cod_depositor_comments
;
The following automatic conversions were performed:

'_symmetry_cell_setting' value 'Monoclinic' changed to 'monoclinic'
according to
/usr/data/users/saulius/crontab/automatic-downloads/current/ACS/lib/dictionaries/cif_core.dic
dictionary named 'cif_core.dic' version 2.4.2 from 2011-04-26.

Automatic conversion script
Id: cif_fix_values 2281 2013-09-26 08:29:07Z andrius 
;
_cod_original_sg_symbol_H-M C2/c
_cod_database_code 1513920

loop_
_symmetry_equiv_pos_as_xyz
'x, y, z'
'-x, y, -z+1/2'
'x+1/2, y+1/2, z'
'-x+1/2, y+1/2, -z+1/2'
'-x, -y, -z'
'x, -y, z-1/2'
'-x+1/2, -y+1/2, -z'
'x+1/2, -y+1/2, z-1/2'

loop_
_atom_site_label
_atom_site_type_symbol
_atom_site_fract_x
_atom_site_fract_y
_atom_site_fract_z
_atom_site_U_iso_or_equiv
_atom_site_adp_type
_atom_site_occupancy
_atom_site_symmetry_multiplicity
_atom_site_calc_flag
_atom_site_refinement_flags
Br1 Br -0.193503(11) 0.22212(5) -0.067558(16) 0.08632(18) Uani 1 1 d .
C1 C 0.08671(11) 0.1236(4) -0.14225(12) 0.0706(6) Uani 1 1 d .
H1A H 0.0764 0.2063 -0.1822 0.085 Uiso 1 1 calc R
H1B H 0.0650 0.0118 -0.1547 0.085 Uiso 1 1 calc R
C2 C 0.15297(11) 0.0872(4) -0.12697(14) 0.0837(8) Uani 1 1 d .
H2A H 0.1626 0.0007 -0.0882 0.100 Uiso 1 1 calc R
H2B H 0.1639 0.0343 -0.1690 0.100 Uiso 1 1 calc R
C3 C 0.17023(11) 0.3258(4) -0.04752(15) 0.0751(7) Uani 1 1 d .
H3A H 0.1932 0.4354 -0.0350 0.090 Uiso 1 1 calc R
H3B H 0.1797 0.2432 -0.0074 0.090 Uiso 1 1 calc R
C4 C 0.10504(9) 0.3701(3) -0.06108(12) 0.0600(5) Uani 1 1 d .
H4A H 0.0951 0.4250 -0.0189 0.072 Uiso 1 1 calc R
H4B H 0.0953 0.4552 -0.1003 0.072 Uiso 1 1 calc R
C5 C 0.00863(10) 0.2136(3) -0.07905(11) 0.0498(5) Uani 1 1 d .
C6 C -0.03533(12) 0.2103(3) -0.14045(12) 0.0655(6) Uani 1 1 d .
H6 H -0.0242 0.2059 -0.1846 0.079 Uiso 1 1 calc R
C7 C -0.09529(12) 0.2134(3) -0.13826(13) 0.0704(7) Uani 1 1 d .
H7 H -0.1241 0.2113 -0.1802 0.084 Uiso 1 1 calc R
C8 C -0.11147(10) 0.2198(3) -0.07324(13) 0.0580(5) Uani 1 1 d .
C9 C -0.06945(9) 0.2222(3) -0.00994(11) 0.0496(5) Uani 1 1 d .
H9 H -0.0814 0.2246 0.0338 0.060 Uiso 1 1 calc R
C10 C -0.00949(9) 0.2210(2) -0.01272(10) 0.0441(4) Uani 1 1 d .
C11 C 0.03277(9) 0.2664(3) 0.11679(11) 0.0463(5) Uani 1 1 d .
C12 C 0.09306(9) 0.2806(3) 0.16480(10) 0.0456(4) Uani 1 1 d .
C13 C 0.09834(10) 0.3266(4) 0.23550(11) 0.0613(6) Uani 1 1 d .
H13 H 0.0647 0.3430 0.2553 0.074 Uiso 1 1 calc R
C14 C 0.15496(11) 0.3479(4) 0.27624(12) 0.0779(7) Uani 1 1 d .
H14 H 0.1602 0.3808 0.3241 0.093 Uiso 1 1 calc R
C15 C 0.20328(12) 0.3202(5) 0.24586(14) 0.0835(8) Uani 1 1 d .
H15 H 0.2418 0.3343 0.2724 0.100 Uiso 1 1 calc R
C16 C 0.19372(12) 0.2710(4) 0.17497(15) 0.0812(9) Uani 1 1 d .
H16 H 0.2268 0.2505 0.1546 0.097 Uiso 1 1 calc R
H1N H 0.0688(12) 0.202(3) 0.0436(14) 0.053(7) Uiso 1 1 d .
N1 N 0.07058(8) 0.2021(2) -0.07892(9) 0.0508(4) Uani 1 1 d .
N2 N 0.03545(8) 0.2217(2) 0.04886(9) 0.0467(4) Uani 1 1 d .
N3 N 0.13989(9) 0.2512(3) 0.13423(10) 0.0614(5) Uani 1 1 d .
O1 O 0.18652(11) 0.2464(3) -0.10819(14) 0.0846(6) Uani 1 1 d .
O2 O -0.01311(7) 0.2970(2) 0.13804(8) 0.0660(5) Uani 1 1 d .

loop_
_atom_site_aniso_label
_atom_site_aniso_U_11
_atom_site_aniso_U_22
_atom_site_aniso_U_33
_atom_site_aniso_U_23
_atom_site_aniso_U_13
_atom_site_aniso_U_12
Br1 0.04360(18) 0.1316(3) 0.0786(2) -0.00987(15) 0.00009(13) 0.00187(12)
C1 0.0770(15) 0.0894(18) 0.0533(12) -0.0144(13) 0.0320(11) -0.0095(13)
C2 0.0852(17) 0.097(2) 0.0817(17) -0.0144(16) 0.0482(14) 0.0030(15)
C3 0.0561(14) 0.0939(19) 0.0809(18) -0.0114(15) 0.0271(12) -0.0095(13)
C4 0.0601(12) 0.0623(14) 0.0628(13) 0.0000(11) 0.0248(10) -0.0048(10)
C5 0.0516(11) 0.0574(12) 0.0409(10) -0.0004(8) 0.0108(9) -0.0018(8)
C6 0.0653(14) 0.0935(18) 0.0375(11) 0.0030(10) 0.0102(10) -0.0047(11)
C7 0.0595(14) 0.0963(19) 0.0485(13) 0.0039(11) -0.0054(11) -0.0043(11)
C8 0.0454(11) 0.0701(14) 0.0553(13) -0.0018(10) 0.0025(9) 0.0001(9)
C9 0.0460(11) 0.0587(12) 0.0435(10) -0.0047(9) 0.0076(8) 0.0023(8)
C10 0.0450(10) 0.0489(11) 0.0384(9) -0.0005(8) 0.0084(8) 0.0014(7)
C11 0.0446(11) 0.0596(12) 0.0363(9) 0.0007(8) 0.0123(8) 0.0013(8)
C12 0.0449(10) 0.0564(12) 0.0372(10) 0.0006(8) 0.0125(8) 0.0018(8)
C13 0.0550(12) 0.0900(17) 0.0398(11) -0.0059(10) 0.0119(9) 0.0123(11)
C14 0.0698(15) 0.119(2) 0.0416(12) -0.0142(13) 0.0037(10) 0.0066(15)
C15 0.0522(13) 0.133(2) 0.0589(15) -0.0138(15) -0.0045(11) -0.0068(14)
C16 0.0426(13) 0.144(3) 0.0593(15) -0.0069(14) 0.0147(11) -0.0034(12)
N1 0.0527(10) 0.0618(11) 0.0418(9) -0.0024(7) 0.0189(7) -0.0019(7)
N2 0.0389(9) 0.0650(11) 0.0373(9) -0.0061(7) 0.0102(7) 0.0039(7)
N3 0.0427(10) 0.0993(15) 0.0441(10) -0.0098(9) 0.0136(8) -0.0020(8)
O1 0.0709(13) 0.1053(15) 0.0902(15) -0.0058(10) 0.0463(12) -0.0094(9)
O2 0.0445(8) 0.1109(14) 0.0453(8) -0.0088(8) 0.0153(6) 0.0104(7)

loop_
_atom_type_symbol
_atom_type_description
_atom_type_scat_dispersion_real
_atom_type_scat_dispersion_imag
_atom_type_scat_source
C C 0.0033 0.0016 'International Tables Vol C Tables 4.2.6.8 and 6.1.1.4'
H H 0.0000 0.0000 'International Tables Vol C Tables 4.2.6.8 and 6.1.1.4'
Br Br -0.2901 2.4595 'International Tables Vol C Tables 4.2.6.8 and 6.1.1.4'
N N 0.0061 0.0033 'International Tables Vol C Tables 4.2.6.8 and 6.1.1.4'
O O 0.0106 0.0060 'International Tables Vol C Tables 4.2.6.8 and 6.1.1.4'

loop_
_geom_angle_atom_site_label_1
_geom_angle_atom_site_label_2
_geom_angle_atom_site_label_3
_geom_angle
N1 C1 C2 108.89(19)
N1 C1 H1A 109.9
C2 C1 H1A 109.9
N1 C1 H1B 109.9
C2 C1 H1B 109.9
H1A C1 H1B 108.3
O1 C2 C1 111.9(2)
O1 C2 H2A 109.2
C1 C2 H2A 109.2
O1 C2 H2B 109.2
C1 C2 H2B 109.2
H2A C2 H2B 107.9
O1 C3 C4 111.5(2)
O1 C3 H3A 109.3
C4 C3 H3A 109.3
O1 C3 H3B 109.3
C4 C3 H3B 109.3
H3A C3 H3B 108.0
N1 C4 C3 108.8(2)
N1 C4 H4A 109.9
C3 C4 H4A 109.9
N1 C4 H4B 109.9
C3 C4 H4B 109.9
H4A C4 H4B 108.3
C6 C5 C10 117.9(2)
C6 C5 N1 123.7(2)
C10 C5 N1 118.34(18)
C7 C6 C5 122.0(2)
C7 C6 H6 119.0
C5 C6 H6 119.0
C8 C7 C6 118.7(2)
C8 C7 H7 120.6
C6 C7 H7 120.6
C7 C8 C9 121.8(2)
C7 C8 Br1 120.24(18)
C9 C8 Br1 117.96(19)
C10 C9 C8 119.0(2)
C10 C9 H9 120.5
C8 C9 H9 120.5
C9 C10 N2 122.29(19)
C9 C10 C5 120.51(19)
N2 C10 C5 117.17(19)
O2 C11 N2 124.97(19)
O2 C11 C12 122.04(18)
N2 C11 C12 112.97(17)
N3 C12 C13 123.4(2)
N3 C12 C11 116.15(18)
C13 C12 C11 120.44(18)
C12 C13 C14 118.0(2)
C12 C13 H13 121.0
C14 C13 H13 121.0
C15 C14 C13 119.5(2)
C15 C14 H14 120.3
C13 C14 H14 120.3
C14 C15 C16 118.5(2)
C14 C15 H15 120.8
C16 C15 H15 120.8
N3 C16 C15 123.5(2)
N3 C16 H16 118.3
C15 C16 H16 118.3
C5 N1 C1 116.30(17)
C5 N1 C4 115.90(17)
C1 N1 C4 108.40(17)
C11 N2 C10 129.84(18)
C11 N2 H1N 113.1(18)
C10 N2 H1N 116.8(18)
C16 N3 C12 117.2(2)
C2 O1 C3 109.59(19)

loop_
_geom_bond_atom_site_label_1
_geom_bond_atom_site_label_2
_geom_bond_distance
Br1 C8 1.901(2)
C1 N1 1.455(3)
C1 C2 1.508(3)
C1 H1A 0.9700
C1 H1B 0.9700
C2 O1 1.412(3)
C2 H2A 0.9700
C2 H2B 0.9700
C3 O1 1.415(3)
C3 C4 1.497(3)
C3 H3A 0.9700
C3 H3B 0.9700
C4 N1 1.475(3)
C4 H4A 0.9700
C4 H4B 0.9700
C5 C6 1.382(3)
C5 C10 1.412(3)
C5 N1 1.419(3)
C6 C7 1.380(4)
C6 H6 0.9300
C7 C8 1.366(4)
C7 H7 0.9300
C8 C9 1.384(3)
C9 C10 1.383(3)
C9 H9 0.9300
C10 N2 1.397(3)
C11 O2 1.220(2)
C11 N2 1.353(3)
C11 C12 1.497(3)
C12 N3 1.337(3)
C12 C13 1.374(3)
C13 C14 1.378(3)
C13 H13 0.9300
C14 C15 1.363(4)
C14 H14 0.9300
C15 C16 1.377(4)
C15 H15 0.9300
C16 N3 1.325(3)
C16 H16 0.9300
N2 H1N 0.80(3)

loop_
_geom_torsion_atom_site_label_1
_geom_torsion_atom_site_label_2
_geom_torsion_atom_site_label_3
_geom_torsion_atom_site_label_4
_geom_torsion
N1 C1 C2 O1 -59.2(3)
O1 C3 C4 N1 59.9(3)
C10 C5 C6 C7 -0.2(3)
N1 C5 C6 C7 177.0(2)
C5 C6 C7 C8 -0.1(4)
C6 C7 C8 C9 -0.3(4)
C6 C7 C8 Br1 -179.45(18)
C7 C8 C9 C10 1.0(3)
Br1 C8 C9 C10 -179.83(15)
C8 C9 C10 N2 -179.43(18)
C8 C9 C10 C5 -1.3(3)
C6 C5 C10 C9 0.9(3)
N1 C5 C10 C9 -176.41(17)
C6 C5 C10 N2 179.14(18)
N1 C5 C10 N2 1.8(3)
O2 C11 C12 N3 -177.21(19)
N2 C11 C12 N3 1.2(3)
O2 C11 C12 C13 1.0(3)
N2 C11 C12 C13 179.36(19)
N3 C12 C13 C14 1.7(4)
C11 C12 C13 C14 -176.3(2)
C12 C13 C14 C15 -1.0(4)
C13 C14 C15 C16 -0.2(5)
C14 C15 C16 N3 0.9(5)
C6 C5 N1 C1 -21.1(3)
C10 C5 N1 C1 156.1(2)
C6 C5 N1 C4 108.0(2)
C10 C5 N1 C4 -74.8(2)
C2 C1 N1 C5 -168.6(2)
C2 C1 N1 C4 58.8(3)
C3 C4 N1 C5 167.62(19)
C3 C4 N1 C1 -59.5(2)
O2 C11 N2 C10 8.6(3)
C12 C11 N2 C10 -169.79(18)
C9 C10 N2 C11 -17.8(3)
C5 C10 N2 C11 164.02(19)
C15 C16 N3 C12 -0.3(4)
C13 C12 N3 C16 -1.1(3)
C11 C12 N3 C16 177.1(2)
C1 C2 O1 C3 58.1(3)
C4 C3 O1 C2 -58.7(3)
